data_4332815
loop_
_publ_author_name
'Fan, Sai-Rong'
'Zhu, Long-Guan'

_publ_section_title
;
 Influence of the Reaction Conditions on the Self-assembly of Lead(II)
 5-Sulfosalicylate Coordination Polymers with Chelating Amine Ligands
;
_journal_issue 19
_journal_name_full 'Inorganic Chemistry'
_journal_page_first 7935
_journal_page_last 7942
_journal_paper_doi 10.1021/ic060871v
_journal_volume 45
_journal_year 2006
_chemical_formula_sum 'C20 H19 N3 O7 Pb S'
_chemical_formula_weight 652.63
_chemical_name_systematic
;
 ?
;
_space_group_IT_number 14
_symmetry_space_group_name_Hall '-P 2yn'
_symmetry_space_group_name_H-M 'P 1 21/n 1'
_atom_sites_solution_hydrogens geom
_atom_sites_solution_primary direct
_atom_sites_solution_secondary difmap
_audit_creation_method SHELXL-97
_cell_angle_alpha 90.00
_cell_angle_beta 91.5300(10)
_cell_angle_gamma 90.00
_cell_formula_units_Z 4
_cell_length_a 11.4282(7)
_cell_length_b 16.1696(9)
_cell_length_c 11.5471(7)
_cell_measurement_temperature 295(2)
_cell_volume 2133.0(2)
_computing_structure_refinement 'SHELXL-97 (Sheldrick, 1997)'
_diffrn_ambient_temperature 295(2)
_diffrn_measured_fraction_theta_full 0.996
_diffrn_measured_fraction_theta_max 0.996
_diffrn_radiation_monochromator graphite
_diffrn_radiation_source 'fine-focus sealed tube'
_diffrn_radiation_type MoK\a
_diffrn_radiation_wavelength 0.71073
_diffrn_reflns_av_R_equivalents 0.0248
_diffrn_reflns_av_sigmaI/netI 0.0336
_diffrn_reflns_limit_h_max 13
_diffrn_reflns_limit_h_min -14
_diffrn_reflns_limit_k_max 18
_diffrn_reflns_limit_k_min -20
_diffrn_reflns_limit_l_max 14
_diffrn_reflns_limit_l_min -12
_diffrn_reflns_number 12015
_diffrn_reflns_theta_full 26.10
_diffrn_reflns_theta_max 26.10
_diffrn_reflns_theta_min 2.17
_exptl_absorpt_coefficient_mu 8.056
_exptl_absorpt_correction_T_max 0.305
_exptl_absorpt_correction_T_min 0.141
_exptl_crystal_density_diffrn 2.032
_exptl_crystal_density_method 'not measured'
_exptl_crystal_F_000 1256
_exptl_crystal_size_max 0.28
_exptl_crystal_size_mid 0.26
_exptl_crystal_size_min 0.15
_refine_diff_density_max 0.753
_refine_diff_density_min -0.683
_refine_diff_density_rms 0.096
_refine_ls_extinction_method none
_refine_ls_goodness_of_fit_ref 1.037
_refine_ls_hydrogen_treatment mixed
_refine_ls_matrix_type full
_refine_ls_number_parameters 292
_refine_ls_number_reflns 4227
_refine_ls_number_restraints 1
_refine_ls_restrained_S_all 1.036
_refine_ls_R_factor_all 0.0288
_refine_ls_R_factor_gt 0.0238
_refine_ls_shift/su_max 0.003
_refine_ls_shift/su_mean 0.000
_refine_ls_structure_factor_coef Fsqd
_refine_ls_weighting_details 'calc w=1/[\s^2^(Fo^2^)+(0.0260P)^2^+1.0194P] where P=(Fo^2^+2Fc^2^)/3'
_refine_ls_weighting_scheme calc
_refine_ls_wR_factor_gt 0.0558
_refine_ls_wR_factor_ref 0.0580
_reflns_number_gt 3713
_reflns_number_total 4227
_reflns_threshold_expression >2sigma(I)
_cod_data_source_file ic060871vsup1.cif
_cod_data_source_block comp-1
_cod_database_code 4332815

loop_
_symmetry_equiv_pos_as_xyz
'x, y, z'
'-x+1/2, y+1/2, -z+1/2'
'-x, -y, -z'
'x-1/2, -y-1/2, z-1/2'

loop_
_atom_site_label
_atom_site_type_symbol
_atom_site_fract_x
_atom_site_fract_y
_atom_site_fract_z
_atom_site_U_iso_or_equiv
_atom_site_adp_type
_atom_site_occupancy
_atom_site_symmetry_multiplicity
_atom_site_calc_flag
_atom_site_refinement_flags
Pb1 Pb 0.640221(12) 0.042183(8) -0.157309(12) 0.03361(6) Uani 1 1 d .
S1 S 0.63762(9) 0.09530(6) -0.85447(8) 0.0368(2) Uani 1 1 d .
N1 N 0.8004(3) -0.06322(19) -0.1239(3) 0.0386(8) Uani 1 1 d .
N2 N 0.8404(3) 0.09448(18) -0.1832(3) 0.0379(7) Uani 1 1 d .
N3 N 0.5060(4) 0.3203(2) -0.0717(4) 0.0574(10) Uani 1 1 d .
O1 O 0.6515(3) -0.04247(17) -0.3371(3) 0.0555(8) Uani 1 1 d .
O2 O 0.6572(3) 0.08938(19) -0.3865(3) 0.0555(8) Uani 1 1 d .
O3 O 0.6350(3) -0.15572(18) -0.4851(3) 0.0597(9) Uani 1 1 d D
O4 O 0.7142(3) 0.06234(18) -0.9428(2) 0.0474(7) Uani 1 1 d .
O5 O 0.5159(3) 0.09556(19) -0.8959(3) 0.0564(8) Uani 1 1 d .
O6 O 0.6773(3) 0.17264(17) -0.8071(3) 0.0579(9) Uani 1 1 d .
O7 O 0.5821(4) 0.2032(2) -0.1434(3) 0.0738(10) Uani 1 1 d .
C1 C 0.6525(4) 0.0154(3) -0.4137(4) 0.0435(10) Uani 1 1 d .
C2 C 0.6467(3) -0.0117(2) -0.5373(3) 0.0372(9) Uani 1 1 d .
C3 C 0.6406(4) -0.0961(2) -0.5661(4) 0.0412(9) Uani 1 1 d .
C4 C 0.6416(4) -0.1202(3) -0.6811(4) 0.0458(10) Uani 1 1 d .
H4 H 0.6402 -0.1761 -0.7000 0.055 Uiso 1 1 calc R
C5 C 0.6446(4) -0.0621(2) -0.7673(4) 0.0407(9) Uani 1 1 d .
H5 H 0.6465 -0.0788 -0.8442 0.049 Uiso 1 1 calc R
C6 C 0.6448(3) 0.0220(2) -0.7407(3) 0.0332(8) Uani 1 1 d .
C7 C 0.6469(3) 0.0464(2) -0.6258(4) 0.0353(9) Uani 1 1 d .
H7 H 0.6484 0.1024 -0.6077 0.042 Uiso 1 1 calc R
C8 C 0.7745(4) -0.1413(2) -0.0979(4) 0.0505(11) Uani 1 1 d .
H8 H 0.6963 -0.1561 -0.0912 0.061 Uiso 1 1 calc R
C9 C 0.8599(5) -0.2015(3) -0.0805(4) 0.0597(13) Uani 1 1 d .
H9 H 0.8399 -0.2560 -0.0645 0.072 Uiso 1 1 calc R
C10 C 0.9746(5) -0.1777(3) -0.0878(4) 0.0626(14) Uani 1 1 d .
H10 H 1.0339 -0.2162 -0.0744 0.075 Uiso 1 1 calc R
C11 C 1.0025(4) -0.0977(3) -0.1148(4) 0.0540(12) Uani 1 1 d .
H11 H 1.0803 -0.0815 -0.1198 0.065 Uiso 1 1 calc R
C12 C 0.9123(4) -0.0409(2) -0.1346(4) 0.0388(9) Uani 1 1 d .
C13 C 0.9351(4) 0.0456(2) -0.1682(4) 0.0402(9) Uani 1 1 d .
C14 C 1.0459(4) 0.0766(3) -0.1846(5) 0.0589(12) Uani 1 1 d .
H14 H 1.1111 0.0428 -0.1731 0.071 Uiso 1 1 calc R
C15 C 1.0601(4) 0.1578(3) -0.2180(5) 0.0677(14) Uani 1 1 d .
H15 H 1.1345 0.1788 -0.2300 0.081 Uiso 1 1 calc R
C16 C 0.9630(4) 0.2075(3) -0.2334(4) 0.0604(12) Uani 1 1 d .
H16 H 0.9704 0.2625 -0.2556 0.073 Uiso 1 1 calc R
C17 C 0.8556(4) 0.1736(3) -0.2149(4) 0.0508(11) Uani 1 1 d .
H17 H 0.7897 0.2069 -0.2248 0.061 Uiso 1 1 calc R
C18 C 0.5888(6) 0.2679(4) -0.1013(6) 0.097(2) Uani 1 1 d .
H18 H 0.6648 0.2860 -0.0857 0.117 Uiso 1 1 calc R
C19 C 0.5330(10) 0.4009(5) -0.0320(9) 0.174(5) Uani 1 1 d .
H19A H 0.4621 0.4323 -0.0259 0.260 Uiso 1 1 calc R
H19B H 0.5835 0.4276 -0.0857 0.260 Uiso 1 1 calc R
H19C H 0.5718 0.3977 0.0427 0.260 Uiso 1 1 calc R
C20 C 0.3902(6) 0.2976(6) -0.0858(8) 0.144(3) Uani 1 1 d .
H20A H 0.3410 0.3421 -0.0616 0.216 Uiso 1 1 calc R
H20B H 0.3754 0.2495 -0.0396 0.216 Uiso 1 1 calc R
H20C H 0.3735 0.2853 -0.1658 0.216 Uiso 1 1 calc R
H3A H 0.646(5) -0.128(3) -0.423(3) 0.080 Uiso 1 1 d D

loop_
_atom_site_aniso_label
_atom_site_aniso_U_11
_atom_site_aniso_U_22
_atom_site_aniso_U_33
_atom_site_aniso_U_23
_atom_site_aniso_U_13
_atom_site_aniso_U_12
Pb1 0.02937(9) 0.03762(9) 0.03381(9) -0.00027(6) 0.00017(6) 0.00249(6)
S1 0.0355(5) 0.0429(5) 0.0320(5) 0.0005(4) 0.0031(4) 0.0022(4)
N1 0.039(2) 0.0356(16) 0.0406(19) -0.0009(14) -0.0044(15) 0.0048(14)
N2 0.0341(18) 0.0395(17) 0.0400(18) -0.0007(14) 0.0014(14) 0.0030(14)
N3 0.054(2) 0.047(2) 0.071(3) -0.0098(19) 0.000(2) 0.0058(18)
O1 0.073(2) 0.0594(19) 0.0333(17) 0.0049(13) -0.0030(15) 0.0034(15)
O2 0.073(2) 0.0544(18) 0.0388(17) -0.0097(14) -0.0029(15) -0.0035(16)
O3 0.088(3) 0.0446(17) 0.0467(19) 0.0085(14) -0.0024(18) -0.0041(17)
O4 0.0436(17) 0.0678(18) 0.0311(15) -0.0013(13) 0.0070(12) 0.0065(14)
O5 0.0344(16) 0.073(2) 0.062(2) 0.0205(16) 0.0002(14) 0.0057(15)
O6 0.085(3) 0.0426(16) 0.0461(18) -0.0020(13) 0.0024(16) -0.0060(16)
O7 0.092(3) 0.0470(19) 0.082(3) -0.0085(18) 0.008(2) 0.0133(19)
C1 0.038(2) 0.057(2) 0.035(2) -0.004(2) -0.0019(17) 0.0071(19)
C2 0.035(2) 0.043(2) 0.034(2) -0.0021(17) -0.0003(16) 0.0010(17)
C3 0.042(2) 0.043(2) 0.039(2) 0.0011(18) 0.0002(18) -0.0007(18)
C4 0.054(3) 0.039(2) 0.045(2) -0.0059(19) 0.000(2) -0.0013(18)
C5 0.041(2) 0.047(2) 0.034(2) -0.0094(18) 0.0016(17) -0.0007(18)
C6 0.0269(19) 0.0406(19) 0.032(2) -0.0018(16) 0.0028(15) 0.0007(15)
C7 0.033(2) 0.037(2) 0.036(2) -0.0063(16) -0.0011(16) 0.0018(15)
C8 0.054(3) 0.043(2) 0.055(3) 0.001(2) -0.005(2) 0.0036(19)
C9 0.078(4) 0.039(2) 0.061(3) 0.002(2) -0.009(3) 0.005(2)
C10 0.071(4) 0.053(3) 0.064(3) -0.003(2) -0.006(3) 0.030(3)
C11 0.043(3) 0.058(3) 0.060(3) -0.003(2) -0.003(2) 0.017(2)
C12 0.038(2) 0.041(2) 0.036(2) -0.0073(16) -0.0043(17) 0.0067(17)
C13 0.038(2) 0.048(2) 0.035(2) -0.0069(17) 0.0035(17) 0.0018(17)
C14 0.036(3) 0.060(3) 0.081(4) -0.001(3) 0.008(2) 0.004(2)
C15 0.040(3) 0.067(3) 0.097(4) -0.003(3) 0.016(3) -0.011(2)
C16 0.054(3) 0.052(3) 0.076(3) 0.004(2) 0.012(2) -0.011(2)
C17 0.044(3) 0.045(2) 0.064(3) 0.010(2) 0.004(2) 0.0018(19)
C18 0.067(4) 0.103(5) 0.121(6) -0.028(5) -0.008(4) 0.009(4)
C19 0.237(12) 0.081(5) 0.204(11) -0.056(6) 0.034(9) -0.041(6)
C20 0.066(5) 0.194(9) 0.172(9) -0.062(7) 0.006(5) 0.007(6)

loop_
_atom_type_symbol
_atom_type_description
_atom_type_scat_dispersion_real
_atom_type_scat_dispersion_imag
_atom_type_scat_source
C C 0.0033 0.0016 'International Tables Vol C Tables 4.2.6.8 and 6.1.1.4'
H H 0.0000 0.0000 'International Tables Vol C Tables 4.2.6.8 and 6.1.1.4'
N N 0.0061 0.0033 'International Tables Vol C Tables 4.2.6.8 and 6.1.1.4'
O O 0.0106 0.0060 'International Tables Vol C Tables 4.2.6.8 and 6.1.1.4'
S S 0.1246 0.1234 'International Tables Vol C Tables 4.2.6.8 and 6.1.1.4'
Pb Pb -3.3944 10.1111 'International Tables Vol C Tables 4.2.6.8 and 6.1.1.4'

loop_
_geom_angle_atom_site_label_1
_geom_angle_atom_site_label_2
_geom_angle_atom_site_label_3
_geom_angle
_geom_angle_site_symmetry_1
_geom_angle_site_symmetry_3
N2 Pb1 O1 91.08(11) . .
N2 Pb1 N1 65.06(10) . .
O1 Pb1 N1 72.74(10) . .
N2 Pb1 O4 78.14(10) . 1_556
O1 Pb1 O4 146.56(9) . 1_556
N1 Pb1 O4 74.02(10) . 1_556
N2 Pb1 O7 84.66(11) . .
O1 Pb1 O7 126.79(10) . .
N1 Pb1 O7 145.39(11) . .
O4 Pb1 O7 84.08(10) 1_556 .
N2 Pb1 O2 72.57(10) . .
O1 Pb1 O2 49.32(8) . .
N1 Pb1 O2 105.28(11) . .
O4 Pb1 O2 147.39(9) 1_556 .
O7 Pb1 O2 79.29(10) . .
N2 Pb1 O5 149.18(9) . 3_654
O1 Pb1 O5 78.60(10) . 3_654
N1 Pb1 O5 84.12(9) . 3_654
O4 Pb1 O5 94.55(9) 1_556 3_654
O7 Pb1 O5 124.76(10) . 3_654
O2 Pb1 O5 117.98(9) . 3_654
O6 S1 O5 114.3(2) . .
O6 S1 O4 113.3(2) . .
O5 S1 O4 110.83(18) . .
O6 S1 C6 107.03(18) . .
O5 S1 C6 105.67(18) . .
O4 S1 C6 104.89(18) . .
C8 N1 C12 119.6(3) . .
C8 N1 Pb1 120.7(3) . .
C12 N1 Pb1 119.7(2) . .
C17 N2 C13 119.0(4) . .
C17 N2 Pb1 119.1(3) . .
C13 N2 Pb1 121.9(2) . .
C18 N3 C20 119.3(5) . .
C18 N3 C19 121.6(6) . .
C20 N3 C19 119.0(7) . .
C1 O1 Pb1 100.0(2) . .
C1 O2 Pb1 88.4(2) . .
C3 O3 H3A 101(4) . .
S1 O4 Pb1 121.45(16) . 1_554
C18 O7 Pb1 152.5(4) . .
O2 C1 O1 122.0(4) . .
O2 C1 C2 121.8(4) . .
O1 C1 C2 116.2(4) . .
C7 C2 C3 118.9(3) . .
C7 C2 C1 120.3(4) . .
C3 C2 C1 120.8(4) . .
O3 C3 C4 117.8(4) . .
O3 C3 C2 122.2(4) . .
C4 C3 C2 119.9(4) . .
C5 C4 C3 120.3(4) . .
C5 C4 H4 119.9 . .
C3 C4 H4 119.9 . .
C4 C5 C6 120.6(4) . .
C4 C5 H5 119.7 . .
C6 C5 H5 119.7 . .
C7 C6 C5 119.3(4) . .
C7 C6 S1 121.3(3) . .
C5 C6 S1 119.3(3) . .
C6 C7 C2 120.9(3) . .
C6 C7 H7 119.6 . .
C2 C7 H7 119.6 . .
N1 C8 C9 122.5(4) . .
N1 C8 H8 118.8 . .
C9 C8 H8 118.8 . .
C10 C9 C8 117.6(4) . .
C10 C9 H9 121.2 . .
C8 C9 H9 121.2 . .
C11 C10 C9 120.5(4) . .
C11 C10 H10 119.7 . .
C9 C10 H10 119.7 . .
C10 C11 C12 118.9(5) . .
C10 C11 H11 120.5 . .
C12 C11 H11 120.5 . .
N1 C12 C11 120.8(4) . .
N1 C12 C13 117.1(3) . .
C11 C12 C13 122.1(4) . .
N2 C13 C14 120.4(4) . .
N2 C13 C12 116.3(4) . .
C14 C13 C12 123.3(4) . .
C15 C14 C13 120.0(4) . .
C15 C14 H14 120.0 . .
C13 C14 H14 120.0 . .
C16 C15 C14 119.5(5) . .
C16 C15 H15 120.3 . .
C14 C15 H15 120.3 . .
C17 C16 C15 118.0(4) . .
C17 C16 H16 121.0 . .
C15 C16 H16 121.0 . .
N2 C17 C16 123.2(4) . .
N2 C17 H17 118.4 . .
C16 C17 H17 118.4 . .
O7 C18 N3 130.5(6) . .
O7 C18 H18 114.7 . .
N3 C18 H18 114.7 . .
N3 C19 H19A 109.5 . .
N3 C19 H19B 109.5 . .
H19A C19 H19B 109.5 . .
N3 C19 H19C 109.5 . .
H19A C19 H19C 109.5 . .
H19B C19 H19C 109.5 . .
N3 C20 H20A 109.5 . .
N3 C20 H20B 109.5 . .
H20A C20 H20B 109.5 . .
N3 C20 H20C 109.5 . .
H20A C20 H20C 109.5 . .
H20B C20 H20C 109.5 . .

loop_
_geom_bond_atom_site_label_1
_geom_bond_atom_site_label_2
_geom_bond_distance
_geom_bond_site_symmetry_2
Pb1 N2 2.465(3) .
Pb1 O1 2.493(3) .
Pb1 N1 2.523(3) .
Pb1 O4 2.616(3) 1_556
Pb1 O7 2.692(3) .
Pb1 O2 2.766(3) .
Pb1 O5 2.929(3) 3_654
S1 O6 1.434(3) .
S1 O5 1.459(3) .
S1 O4 1.462(3) .
S1 C6 1.770(4) .
N1 C8 1.333(5) .
N1 C12 1.338(5) .
N2 C17 1.343(5) .
N2 C13 1.347(5) .
N3 C18 1.322(7) .
N3 C20 1.380(8) .
N3 C19 1.414(7) .
O1 C1 1.288(5) .
O2 C1 1.237(5) .
O3 C3 1.346(5) .
O3 H3A 0.847(10) .
O4 Pb1 2.616(3) 1_554
O7 C18 1.155(6) .
C1 C2 1.493(5) .
C2 C7 1.389(5) .
C2 C3 1.405(6) .
C3 C4 1.385(6) .
C4 C5 1.370(6) .
C4 H4 0.9300 .
C5 C6 1.393(5) .
C5 H5 0.9300 .
C6 C7 1.383(5) .
C7 H7 0.9300 .
C8 C9 1.389(6) .
C8 H8 0.9300 .
C9 C10 1.371(7) .
C9 H9 0.9300 .
C10 C11 1.370(7) .
C10 H10 0.9300 .
C11 C12 1.395(5) .
C11 H11 0.9300 .
C12 C13 1.477(5) .
C13 C14 1.380(6) .
C14 C15 1.378(7) .
C14 H14 0.9300 .
C15 C16 1.377(7) .
C15 H15 0.9300 .
C16 C17 1.367(6) .
C16 H16 0.9300 .
C17 H17 0.9300 .
C18 H18 0.9300 .
C19 H19A 0.9600 .
C19 H19B 0.9600 .
C19 H19C 0.9600 .
C20 H20A 0.9600 .
C20 H20B 0.9600 .
C20 H20C 0.9600 .

loop_
_geom_hbond_atom_site_label_D
_geom_hbond_atom_site_label_H
_geom_hbond_atom_site_label_A
_geom_hbond_distance_DH
_geom_hbond_distance_HA
_geom_hbond_distance_DA
_geom_hbond_angle_DHA
O3 H3A O1 0.847(10) 1.71(2) 2.508(4) 157(5)

loop_
_geom_torsion_atom_site_label_1
_geom_torsion_atom_site_label_2
_geom_torsion_atom_site_label_3
_geom_torsion_atom_site_label_4
_geom_torsion
_geom_torsion_site_symmetry_1
_geom_torsion_site_symmetry_4
N2 Pb1 N1 C8 -178.0(3) . .
O1 Pb1 N1 C8 -78.4(3) . .
O4 Pb1 N1 C8 97.9(3) 1_556 .
O7 Pb1 N1 C8 150.7(3) . .
O2 Pb1 N1 C8 -116.0(3) . .
O5 Pb1 N1 C8 1.4(3) 3_654 .
N2 Pb1 N1 C12 0.6(3) . .
O1 Pb1 N1 C12 100.2(3) . .
O4 Pb1 N1 C12 -83.5(3) 1_556 .
O7 Pb1 N1 C12 -30.6(4) . .
O2 Pb1 N1 C12 62.6(3) . .
O5 Pb1 N1 C12 -179.9(3) 3_654 .
O1 Pb1 N2 C17 108.5(3) . .
N1 Pb1 N2 C17 178.8(3) . .
O4 Pb1 N2 C17 -103.4(3) 1_556 .
O7 Pb1 N2 C17 -18.4(3) . .
O2 Pb1 N2 C17 62.0(3) . .
O5 Pb1 N2 C17 177.7(3) 3_654 .
O1 Pb1 N2 C13 -70.4(3) . .
N1 Pb1 N2 C13 -0.1(3) . .
O4 Pb1 N2 C13 77.6(3) 1_556 .
O7 Pb1 N2 C13 162.7(3) . .
O2 Pb1 N2 C13 -116.9(3) . .
O5 Pb1 N2 C13 -1.2(4) 3_654 .
N2 Pb1 O1 C1 -68.5(3) . .
N1 Pb1 O1 C1 -131.9(3) . .
O4 Pb1 O1 C1 -138.3(2) 1_556 .
O7 Pb1 O1 C1 15.7(3) . .
O2 Pb1 O1 C1 -2.7(2) . .
O5 Pb1 O1 C1 140.8(3) 3_654 .
N2 Pb1 O2 C1 110.0(3) . .
O1 Pb1 O2 C1 2.8(2) . .
N1 Pb1 O2 C1 53.0(3) . .
O4 Pb1 O2 C1 137.1(2) 1_556 .
O7 Pb1 O2 C1 -162.3(3) . .
O5 Pb1 O2 C1 -38.4(3) 3_654 .
O6 S1 O4 Pb1 -116.91(19) . 1_554
O5 S1 O4 Pb1 13.1(2) . 1_554
C6 S1 O4 Pb1 126.71(18) . 1_554
N2 Pb1 O7 C18 -60.2(11) . .
O1 Pb1 O7 C18 -147.6(11) . .
N1 Pb1 O7 C18 -32.0(12) . .
O4 Pb1 O7 C18 18.4(11) 1_556 .
O2 Pb1 O7 C18 -133.4(11) . .
O5 Pb1 O7 C18 109.8(11) 3_654 .
Pb1 O2 C1 O1 -4.9(4) . .
Pb1 O2 C1 C2 174.6(4) . .
Pb1 O1 C1 O2 5.5(5) . .
Pb1 O1 C1 C2 -174.0(3) . .
O2 C1 C2 C7 0.3(6) . .
O1 C1 C2 C7 179.7(4) . .
O2 C1 C2 C3 -179.5(4) . .
O1 C1 C2 C3 -0.1(6) . .
C7 C2 C3 O3 -177.1(4) . .
C1 C2 C3 O3 2.7(6) . .
C7 C2 C3 C4 3.7(6) . .
C1 C2 C3 C4 -176.5(4) . .
O3 C3 C4 C5 178.6(4) . .
C2 C3 C4 C5 -2.2(6) . .
C3 C4 C5 C6 -1.0(6) . .
C4 C5 C6 C7 2.7(6) . .
C4 C5 C6 S1 -175.3(3) . .
O6 S1 C6 C7 20.7(4) . .
O5 S1 C6 C7 -101.6(4) . .
O4 S1 C6 C7 141.3(3) . .
O6 S1 C6 C5 -161.4(3) . .
O5 S1 C6 C5 76.4(4) . .
O4 S1 C6 C5 -40.8(4) . .
C5 C6 C7 C2 -1.1(6) . .
S1 C6 C7 C2 176.8(3) . .
C3 C2 C7 C6 -2.0(6) . .
C1 C2 C7 C6 178.2(4) . .
C12 N1 C8 C9 0.4(6) . .
Pb1 N1 C8 C9 179.0(3) . .
N1 C8 C9 C10 1.7(7) . .
C8 C9 C10 C11 -1.9(7) . .
C9 C10 C11 C12 0.0(7) . .
C8 N1 C12 C11 -2.4(6) . .
Pb1 N1 C12 C11 179.0(3) . .
C8 N1 C12 C13 177.6(4) . .
Pb1 N1 C12 C13 -1.1(5) . .
C10 C11 C12 N1 2.2(7) . .
C10 C11 C12 C13 -177.8(4) . .
C17 N2 C13 C14 0.4(6) . .
Pb1 N2 C13 C14 179.3(3) . .
C17 N2 C13 C12 -179.3(4) . .
Pb1 N2 C13 C12 -0.4(5) . .
N1 C12 C13 N2 1.0(5) . .
C11 C12 C13 N2 -179.1(4) . .
N1 C12 C13 C14 -178.7(4) . .
C11 C12 C13 C14 1.2(7) . .
N2 C13 C14 C15 -0.9(7) . .
C12 C13 C14 C15 178.8(4) . .
C13 C14 C15 C16 0.8(8) . .
C14 C15 C16 C17 -0.2(8) . .
C13 N2 C17 C16 0.2(7) . .
Pb1 N2 C17 C16 -178.7(4) . .
C15 C16 C17 N2 -0.3(8) . .
Pb1 O7 C18 N3 -132.8(8) . .
C20 N3 C18 O7 3.3(12) . .
C19 N3 C18 O7 -173.2(8) . .
